data_7230417
loop_
_publ_author_name
'Zhu, Mei'
'Lou, Dingshuo'
'Deng, Xiaochun'
'Zhang, Li'
'Zhang, Wei'
'L\"u, Yaohong'

_publ_section_title
;
 A functional nitroxide ligand builds up two 2p--3d complexes with
 different spin ground states and a 2p--3d--4f chain of rings
;
_journal_issue 18
_journal_name_full CrystEngComm
_journal_page_first 2583
_journal_paper_doi 10.1039/C8CE00178B
_journal_volume 20
_journal_year 2018
_chemical_formula_sum 'C73 H51 Cu2 F42 N6 O20 Y'
_chemical_formula_weight 2346.21
_space_group_IT_number 15
_space_group_name_Hall '-C 2yc'
_space_group_name_H-M_alt 'C 1 2/c 1'
_symmetry_cell_setting monoclinic
_symmetry_space_group_name_Hall '-C 2yc'
_symmetry_space_group_name_H-M 'C 1 2/c 1'
_atom_sites_solution_hydrogens geom
_atom_sites_solution_primary direct
_atom_sites_solution_secondary difmap
_audit_creation_method SHELXL-97
_audit_update_record
;
2018-01-11 deposited with the CCDC.
2018-04-05 downloaded from the CCDC.
;
_cell_angle_alpha 90.00
_cell_angle_beta 92.90(3)
_cell_angle_gamma 90.00
_cell_formula_units_Z 4
_cell_length_a 19.703(4)
_cell_length_b 16.999(3)
_cell_length_c 27.263(5)
_cell_measurement_reflns_used 9323
_cell_measurement_temperature 113(2)
_cell_measurement_theta_max 27.8824
_cell_measurement_theta_min 1.5831
_cell_volume 9120(3)
_computing_cell_refinement 'CrystalClear (Rigaku/MSC Inc., 2005)'
_computing_data_collection 'CrystalClear (Rigaku/MSC Inc., 2005)'
_computing_data_reduction 'CrystalClear (Rigaku/MSC Inc., 2005)'
_computing_molecular_graphics 'Bruker SHELXTL'
_computing_publication_material 'Bruker SHELXTL'
_computing_structure_refinement 'SHELXL-97 (Sheldrick, 1997)'
_computing_structure_solution 'SHELXS-97 (Sheldrick, 1990)'
_diffrn_ambient_temperature 113(2)
_diffrn_detector_area_resol_mean 28.5714
_diffrn_measured_fraction_theta_full 0.997
_diffrn_measured_fraction_theta_max 0.997
_diffrn_measurement_device_type 'CCD area detector'
_diffrn_measurement_method 'profile data from \w-scans'
_diffrn_radiation_monochromator graphite
_diffrn_radiation_source 'fine-focus sealed tube'
_diffrn_radiation_type MoK\a
_diffrn_radiation_wavelength 0.71073
_diffrn_reflns_av_R_equivalents 0.0634
_diffrn_reflns_av_sigmaI/netI 0.0761
_diffrn_reflns_limit_h_max 23
_diffrn_reflns_limit_h_min -23
_diffrn_reflns_limit_k_max 20
_diffrn_reflns_limit_k_min -20
_diffrn_reflns_limit_l_max 32
_diffrn_reflns_limit_l_min -20
_diffrn_reflns_number 28094
_diffrn_reflns_theta_full 25.01
_diffrn_reflns_theta_max 25.01
_diffrn_reflns_theta_min 1.58
_diffrn_standards_decay_% 0
_diffrn_standards_interval_count 0
_diffrn_standards_interval_time 0
_diffrn_standards_number 0
_exptl_absorpt_coefficient_mu 1.248
_exptl_absorpt_correction_T_max 1.0000
_exptl_absorpt_correction_T_min 0.7870
_exptl_absorpt_correction_type multi-scan
_exptl_crystal_colour green
_exptl_crystal_density_diffrn 1.709
_exptl_crystal_density_method 'not measured'
_exptl_crystal_description Prism
_exptl_crystal_F_000 4663
_exptl_crystal_size_max 0.25
_exptl_crystal_size_mid 0.23
_exptl_crystal_size_min 0.20
_refine_diff_density_max 3.735
_refine_diff_density_min -1.188
_refine_diff_density_rms 0.162
_refine_ls_extinction_method none
_refine_ls_goodness_of_fit_ref 1.056
_refine_ls_hydrogen_treatment constr
_refine_ls_matrix_type full
_refine_ls_number_parameters 654
_refine_ls_number_reflns 8028
_refine_ls_number_restraints 0
_refine_ls_restrained_S_all 1.056
_refine_ls_R_factor_all 0.1089
_refine_ls_R_factor_gt 0.0898
_refine_ls_shift/su_max 0.097
_refine_ls_shift/su_mean 0.011
_refine_ls_structure_factor_coef Fsqd
_refine_ls_weighting_details 'calc w=1/[\s^2^(Fo^2^)+(0.1000P)^2^+130.0000P] where P=(Fo^2^+2Fc^2^)/3'
_refine_ls_weighting_scheme calc
_refine_ls_wR_factor_gt 0.2156
_refine_ls_wR_factor_ref 0.2304
_reflns_number_gt 6398
_reflns_number_total 8028
_reflns_threshold_expression >2sigma(I)
_cod_data_source_file c8ce00178b2.cif
_cod_data_source_block 1_CCDC2
_cod_depositor_comments
;
The following automatic conversions were performed:

'_exptl_absorpt_correction_type' value 'Multi-scan' changed to
'multi-scan' according to
/home/data/users/saulius/crontab/automatic-downloads/rss-feeds/RSC/lib/dictionaries/cif_core.dic
dictionary named 'cif_core.dic' version 2.4.2 from 2011-04-26.

Automatic conversion script
Id: cif_fix_values 4973 2017-02-22 13:04:09Z antanas 

 Adding full bibliography for 7230416--7230418.cif.
;
_cod_original_sg_symbol_H-M c2/c
_cod_database_code 7230417

loop_
_symmetry_equiv_pos_as_xyz
'x, y, z'
'-x, y, -z+1/2'
'x+1/2, y+1/2, z'
'-x+1/2, y+1/2, -z+1/2'
'-x, -y, -z'
'x, -y, z-1/2'
'-x+1/2, -y+1/2, -z'
'x+1/2, -y+1/2, z-1/2'

loop_
_atom_site_label
_atom_site_type_symbol
_atom_site_fract_x
_atom_site_fract_y
_atom_site_fract_z
_atom_site_U_iso_or_equiv
_atom_site_adp_type
_atom_site_occupancy
_atom_site_symmetry_multiplicity
_atom_site_calc_flag
_atom_site_refinement_flags
Y1 Y 0.5000 0.49356(4) 0.2500 0.0076(2) Uani 1 2 d S
Cu1 Cu 0.20166(5) 0.53280(5) 0.01180(4) 0.0329(3) Uani 1 1 d .
F1 F 0.6858(3) 0.3418(4) 0.1755(2) 0.0698(17) Uani 1 1 d .
F2 F 0.6593(3) 0.4288(3) 0.1212(2) 0.0597(15) Uani 1 1 d .
F3 F 0.6311(3) 0.3094(3) 0.1081(2) 0.0652(16) Uani 1 1 d .
F4 F 0.3972(5) 0.2297(5) 0.2215(3) 0.143(4) Uani 1 1 d .
F5 F 0.4184(3) 0.2136(5) 0.1476(4) 0.128(4) Uani 1 1 d .
F6 F 0.3455(3) 0.2944(4) 0.1671(3) 0.083(2) Uani 1 1 d .
F7 F 0.3788(3) 0.7190(3) 0.3308(2) 0.0618(15) Uani 1 1 d .
F8 F 0.4601(3) 0.8007(3) 0.3284(2) 0.0681(17) Uani 1 1 d .
F9 F 0.4702(3) 0.6981(3) 0.37426(17) 0.0591(15) Uani 1 1 d .
F10 F 0.0327(3) 0.6837(3) 0.0676(2) 0.0668(17) Uani 1 1 d .
F11 F -0.0382(2) 0.5911(3) 0.0736(2) 0.0582(15) Uani 1 1 d .
F12 F 0.0375(3) 0.6122(4) 0.1307(2) 0.078(2) Uani 1 1 d .
F13 F 0.0157(3) 0.3227(3) 0.0453(2) 0.0616(16) Uani 1 1 d .
F14 F 0.0978(2) 0.2931(3) -0.00065(18) 0.0460(12) Uani 1 1 d .
F15 F 0.1166(3) 0.3056(3) 0.07740(19) 0.0551(14) Uani 1 1 d .
F16 F 0.0606(3) 0.5740(4) -0.1358(2) 0.078(2) Uani 1 1 d .
F17 F 0.1526(4) 0.6106(5) -0.1656(3) 0.095(2) Uani 1 1 d .
F18 F 0.1166(4) 0.4958(4) -0.1796(2) 0.088(2) Uani 1 1 d .
F19 F 0.2697(3) 0.3185(3) -0.1094(2) 0.0688(18) Uani 1 1 d .
F20 F 0.3557(2) 0.3751(3) -0.0724(2) 0.0579(15) Uani 1 1 d .
F21 F 0.2845(3) 0.3127(3) -0.0312(2) 0.0697(17) Uani 1 1 d .
O1 O 0.5691(3) 0.4439(3) 0.19124(18) 0.0325(12) Uani 1 1 d .
O2 O 0.4416(3) 0.3865(3) 0.21375(19) 0.0360(12) Uani 1 1 d .
O3 O 0.4676(3) 0.6033(3) 0.29538(18) 0.0307(11) Uani 1 1 d .
O4 O 0.4045(3) 0.5453(3) 0.20863(18) 0.0333(12) Uani 1 1 d .
O5 O 0.2357(3) 0.4622(4) 0.0967(2) 0.0438(14) Uani 1 1 d .
O6 O 0.5460(3) 0.4154(3) 0.02313(19) 0.0349(12) Uani 1 1 d .
O7 O 0.2660(3) 0.4707(3) -0.0244(2) 0.0349(12) Uani 1 1 d .
O8 O 0.1592(3) 0.5721(3) -0.0632(2) 0.0413(14) Uani 1 1 d .
O9 O 0.1511(2) 0.4341(3) 0.01110(18) 0.0314(12) Uani 1 1 d .
O10 O 0.1289(3) 0.5876(3) 0.0447(2) 0.0361(13) Uani 1 1 d .
N1 N 0.3461(3) 0.5250(4) 0.1885(2) 0.0311(14) Uani 1 1 d .
N2 N 0.2668(3) 0.4850(4) 0.1363(2) 0.0379(16) Uani 1 1 d .
N3 N 0.2693(3) 0.6183(4) 0.0276(2) 0.0323(14) Uani 1 1 d .
C1 C 0.6358(5) 0.3646(5) 0.1430(3) 0.045(2) Uani 1 1 d .
C2 C 0.5704(4) 0.3799(5) 0.1680(3) 0.0347(18) Uani 1 1 d .
C3 C 0.5199(4) 0.3224(5) 0.1643(3) 0.041(2) Uani 1 1 d .
H3 H 0.5270 0.2776 0.1457 0.049 Uiso 1 1 calc R
C4 C 0.4592(4) 0.3301(5) 0.1876(3) 0.0365(18) Uani 1 1 d .
C5 C 0.4064(5) 0.2658(6) 0.1809(4) 0.052(2) Uani 1 1 d .
C6 C 0.4459(5) 0.7244(5) 0.3307(3) 0.041(2) Uani 1 1 d .
C7 C 0.4738(4) 0.6757(4) 0.2893(3) 0.0331(17) Uani 1 1 d .
C8 C 0.5000 0.7154(7) 0.2500 0.035(3) Uani 1 2 d S
H8 H 0.5000 0.7702 0.2500 0.042 Uiso 1 2 calc SR
C9 C 0.2883(5) 0.5357(6) 0.2674(3) 0.049(2) Uani 1 1 d .
H9A H 0.3020 0.4825 0.2742 0.073 Uiso 1 1 calc R
H9B H 0.2451 0.5455 0.2811 0.073 Uiso 1 1 calc R
H9C H 0.3216 0.5712 0.2817 0.073 Uiso 1 1 calc R
C10 C 0.2728(5) 0.6366(5) 0.2007(4) 0.053(2) Uani 1 1 d .
H10A H 0.3132 0.6644 0.2115 0.079 Uiso 1 1 calc R
H10B H 0.2349 0.6562 0.2177 0.079 Uiso 1 1 calc R
H10C H 0.2646 0.6442 0.1660 0.079 Uiso 1 1 calc R
C11 C 0.2821(4) 0.5485(5) 0.2115(3) 0.0390(19) Uani 1 1 d .
C12 C 0.2249(5) 0.4129(6) 0.2057(4) 0.055(2) Uani 1 1 d .
H12A H 0.2027 0.3784 0.1820 0.082 Uiso 1 1 calc R
H12B H 0.1982 0.4164 0.2341 0.082 Uiso 1 1 calc R
H12C H 0.2691 0.3924 0.2150 0.082 Uiso 1 1 calc R
C13 C 0.2321(4) 0.4949(5) 0.1831(3) 0.041(2) Uani 1 1 d .
C14 C 0.1612(4) 0.5316(7) 0.1723(3) 0.060(3) Uani 1 1 d .
H14A H 0.1657 0.5790 0.1536 0.089 Uiso 1 1 calc R
H14B H 0.1410 0.5437 0.2027 0.089 Uiso 1 1 calc R
H14C H 0.1328 0.4950 0.1540 0.089 Uiso 1 1 calc R
C15 C 0.3352(4) 0.4955(5) 0.1432(3) 0.0329(17) Uani 1 1 d .
C16 C 0.3861(4) 0.4763(5) 0.1086(3) 0.0315(17) Uani 1 1 d .
C17 C 0.4479(4) 0.5187(5) 0.1101(3) 0.0333(17) Uani 1 1 d .
H17 H 0.4537 0.5614 0.1312 0.040 Uiso 1 1 calc R
C18 C 0.4996(4) 0.4972(4) 0.0805(3) 0.0354(18) Uani 1 1 d .
H18 H 0.5402 0.5252 0.0817 0.042 Uiso 1 1 calc R
C19 C 0.4906(4) 0.4328(4) 0.0485(3) 0.0315(17) Uani 1 1 d .
C20 C 0.4285(4) 0.3930(5) 0.0456(3) 0.0355(18) Uani 1 1 d .
H20 H 0.4219 0.3514 0.0238 0.043 Uiso 1 1 calc R
C21 C 0.3769(4) 0.4156(5) 0.0753(3) 0.0330(17) Uani 1 1 d .
H21 H 0.3354 0.3895 0.0727 0.040 Uiso 1 1 calc R
C22 C 0.4534(4) 0.6563(5) 0.0056(3) 0.0351(18) Uani 1 1 d .
H22A H 0.4657 0.7010 -0.0142 0.042 Uiso 1 1 calc R
H22B H 0.4857 0.6526 0.0336 0.042 Uiso 1 1 calc R
C23 C 0.3833(4) 0.6664(4) 0.0226(3) 0.0324(17) Uani 1 1 d .
C24 C 0.3657(4) 0.7345(5) 0.0483(3) 0.0389(19) Uani 1 1 d .
H24 H 0.3977 0.7738 0.0549 0.047 Uiso 1 1 calc R
C25 C 0.3000(4) 0.7422(5) 0.0637(3) 0.043(2) Uani 1 1 d .
H25 H 0.2878 0.7864 0.0814 0.051 Uiso 1 1 calc R
C26 C 0.2525(4) 0.6837(4) 0.0527(3) 0.0357(18) Uani 1 1 d .
H26 H 0.2083 0.6896 0.0626 0.043 Uiso 1 1 calc R
C27 C 0.3338(4) 0.6101(5) 0.0136(3) 0.0336(17) Uani 1 1 d .
H27 H 0.3453 0.5645 -0.0030 0.040 Uiso 1 1 calc R
C28 C 0.0266(4) 0.6113(4) 0.0823(3) 0.0313(17) Uani 1 1 d .
C29 C 0.0756(4) 0.5549(4) 0.0576(3) 0.0297(16) Uani 1 1 d .
C30 C 0.0569(4) 0.4765(4) 0.0541(3) 0.0329(17) Uani 1 1 d .
H30 H 0.0158 0.4605 0.0661 0.040 Uiso 1 1 calc R
C31 C 0.0982(4) 0.4216(4) 0.0332(3) 0.0284(16) Uani 1 1 d .
C32 C 0.0818(4) 0.3348(5) 0.0387(3) 0.0395(19) Uani 1 1 d .
C33 C 0.1231(5) 0.5511(6) -0.1444(3) 0.050(2) Uani 1 1 d .
C34 C 0.1628(4) 0.5256(5) -0.0983(3) 0.0358(18) Uani 1 1 d .
C35 C 0.2010(4) 0.4555(5) -0.1004(3) 0.0394(19) Uani 1 1 d .
H35 H 0.1937 0.4222 -0.1272 0.047 Uiso 1 1 calc R
C36 C 0.2491(4) 0.4346(5) -0.0637(3) 0.0353(18) Uani 1 1 d .
C37 C 0.2904(4) 0.3598(5) -0.0698(3) 0.042(2) Uani 1 1 d .

loop_
_atom_site_aniso_label
_atom_site_aniso_U_11
_atom_site_aniso_U_22
_atom_site_aniso_U_33
_atom_site_aniso_U_23
_atom_site_aniso_U_13
_atom_site_aniso_U_12
Y1 0.0086(4) 0.0053(4) 0.0088(4) 0.000 0.0004(3) 0.000
Cu1 0.0318(5) 0.0272(5) 0.0404(6) -0.0061(4) 0.0085(4) -0.0048(4)
F1 0.045(3) 0.091(5) 0.073(4) -0.002(3) 0.004(3) 0.023(3)
F2 0.060(3) 0.055(3) 0.067(4) -0.008(3) 0.031(3) -0.010(3)
F3 0.063(4) 0.063(4) 0.072(4) -0.036(3) 0.031(3) -0.014(3)
F4 0.200(10) 0.113(7) 0.111(6) 0.050(5) -0.052(6) -0.115(7)
F5 0.065(4) 0.099(6) 0.226(10) -0.122(6) 0.056(5) -0.040(4)
F6 0.043(3) 0.065(4) 0.140(6) -0.017(4) -0.007(4) -0.013(3)
F7 0.051(3) 0.066(4) 0.070(4) -0.019(3) 0.019(3) 0.010(3)
F8 0.116(5) 0.027(3) 0.065(4) -0.013(2) 0.043(3) -0.005(3)
F9 0.091(4) 0.059(3) 0.028(3) -0.005(2) 0.003(3) 0.025(3)
F10 0.070(4) 0.030(3) 0.104(5) 0.003(3) 0.034(3) 0.012(3)
F11 0.034(3) 0.051(3) 0.090(4) -0.019(3) 0.008(3) 0.004(2)
F12 0.074(4) 0.113(5) 0.045(3) -0.022(3) -0.006(3) 0.051(4)
F13 0.042(3) 0.039(3) 0.107(5) -0.007(3) 0.023(3) -0.014(2)
F14 0.053(3) 0.027(2) 0.059(3) -0.009(2) 0.010(2) -0.005(2)
F15 0.074(4) 0.040(3) 0.051(3) 0.017(2) 0.007(3) 0.001(3)
F16 0.060(4) 0.119(6) 0.057(4) 0.020(4) 0.008(3) 0.032(4)
F17 0.097(5) 0.108(6) 0.077(5) 0.048(4) -0.007(4) -0.035(4)
F18 0.102(5) 0.100(5) 0.059(4) -0.027(4) -0.030(4) 0.029(4)
F19 0.059(4) 0.059(4) 0.088(4) -0.045(3) -0.007(3) 0.013(3)
F20 0.034(3) 0.055(3) 0.085(4) -0.022(3) 0.011(3) -0.001(2)
F21 0.086(4) 0.041(3) 0.084(4) 0.010(3) 0.026(3) 0.013(3)
O1 0.040(3) 0.025(3) 0.034(3) -0.005(2) 0.006(2) 0.001(2)
O2 0.032(3) 0.037(3) 0.040(3) -0.006(2) 0.006(2) -0.003(2)
O3 0.039(3) 0.022(3) 0.031(3) -0.003(2) 0.002(2) 0.001(2)
O4 0.032(3) 0.037(3) 0.031(3) -0.002(2) -0.006(2) 0.002(2)
O5 0.036(3) 0.057(4) 0.037(3) -0.005(3) -0.006(3) 0.001(3)
O6 0.038(3) 0.027(3) 0.040(3) -0.009(2) 0.011(2) -0.008(2)
O7 0.030(3) 0.031(3) 0.044(3) -0.005(2) 0.005(2) -0.006(2)
O8 0.050(4) 0.035(3) 0.040(3) -0.004(3) 0.010(3) -0.002(3)
O9 0.027(3) 0.033(3) 0.035(3) -0.001(2) 0.008(2) -0.004(2)
O10 0.035(3) 0.029(3) 0.045(3) -0.005(2) 0.006(2) -0.005(2)
N1 0.026(3) 0.033(4) 0.033(3) -0.003(3) -0.003(3) 0.005(3)
N2 0.031(4) 0.049(4) 0.033(4) -0.002(3) -0.007(3) 0.002(3)
N3 0.035(4) 0.027(3) 0.036(3) -0.002(3) 0.007(3) -0.003(3)
C1 0.046(5) 0.041(5) 0.046(5) -0.011(4) 0.005(4) -0.001(4)
C2 0.037(4) 0.038(5) 0.030(4) -0.005(3) 0.007(3) 0.010(4)
C3 0.040(5) 0.032(4) 0.052(5) -0.012(4) 0.011(4) -0.001(4)
C4 0.034(4) 0.033(4) 0.043(5) -0.006(4) 0.000(4) 0.002(3)
C5 0.042(5) 0.044(5) 0.071(7) -0.010(5) 0.005(5) 0.000(4)
C6 0.051(5) 0.033(5) 0.039(5) -0.002(4) 0.013(4) 0.004(4)
C7 0.035(4) 0.028(4) 0.037(4) -0.004(3) 0.004(3) -0.002(3)
C8 0.041(7) 0.028(6) 0.037(6) 0.000 0.012(5) 0.000
C9 0.039(5) 0.070(6) 0.038(5) -0.005(4) 0.004(4) 0.009(4)
C10 0.053(6) 0.052(6) 0.054(6) -0.006(4) 0.006(5) 0.021(5)
C11 0.031(4) 0.056(5) 0.030(4) 0.001(4) 0.005(3) 0.009(4)
C12 0.045(5) 0.068(7) 0.052(6) -0.004(5) 0.008(4) -0.011(5)
C13 0.031(4) 0.058(6) 0.034(4) -0.001(4) 0.003(3) 0.000(4)
C14 0.033(5) 0.102(9) 0.044(5) -0.012(5) 0.002(4) 0.009(5)
C15 0.029(4) 0.043(5) 0.026(4) -0.001(3) -0.001(3) 0.002(3)
C16 0.031(4) 0.035(4) 0.028(4) 0.001(3) -0.002(3) 0.002(3)
C17 0.037(4) 0.033(4) 0.029(4) -0.004(3) 0.004(3) 0.002(3)
C18 0.036(4) 0.033(4) 0.036(4) 0.002(3) -0.002(3) -0.009(3)
C19 0.031(4) 0.033(4) 0.031(4) -0.002(3) 0.008(3) 0.001(3)
C20 0.037(4) 0.038(4) 0.031(4) -0.004(3) -0.004(3) -0.012(4)
C21 0.024(4) 0.040(4) 0.035(4) -0.005(3) 0.001(3) -0.002(3)
C22 0.035(4) 0.029(4) 0.041(4) -0.005(3) 0.011(4) -0.001(3)
C23 0.031(4) 0.030(4) 0.037(4) 0.002(3) 0.004(3) -0.006(3)
C24 0.039(5) 0.031(4) 0.048(5) -0.008(4) 0.007(4) -0.012(4)
C25 0.038(5) 0.038(5) 0.053(5) -0.017(4) 0.010(4) -0.007(4)
C26 0.038(5) 0.027(4) 0.043(5) -0.003(3) 0.011(4) -0.005(3)
C27 0.033(4) 0.031(4) 0.037(4) -0.004(3) 0.010(3) -0.005(3)
C28 0.026(4) 0.030(4) 0.037(4) 0.000(3) -0.001(3) 0.000(3)
C29 0.030(4) 0.026(4) 0.033(4) 0.001(3) 0.004(3) -0.004(3)
C30 0.032(4) 0.025(4) 0.042(4) 0.000(3) 0.007(3) -0.002(3)
C31 0.032(4) 0.026(4) 0.026(4) -0.004(3) -0.003(3) 0.000(3)
C32 0.034(5) 0.037(5) 0.049(5) 0.002(4) 0.009(4) -0.009(4)
C33 0.054(6) 0.053(6) 0.043(5) 0.001(4) 0.011(4) -0.005(5)
C34 0.033(4) 0.038(5) 0.037(4) -0.002(4) 0.011(3) -0.008(3)
C35 0.033(4) 0.041(5) 0.044(5) -0.008(4) 0.004(4) -0.005(4)
C36 0.034(4) 0.031(4) 0.041(4) -0.012(3) 0.006(4) -0.015(3)
C37 0.035(5) 0.038(5) 0.055(5) -0.014(4) 0.012(4) 0.000(4)

loop_
_atom_type_symbol
_atom_type_description
_atom_type_scat_dispersion_real
_atom_type_scat_dispersion_imag
_atom_type_scat_source
C C 0.0033 0.0016 'International Tables Vol C Tables 4.2.6.8 and 6.1.1.4'
H H 0.0000 0.0000 'International Tables Vol C Tables 4.2.6.8 and 6.1.1.4'
Cu Cu 0.3201 1.2651 'International Tables Vol C Tables 4.2.6.8 and 6.1.1.4'
F F 0.0171 0.0103 'International Tables Vol C Tables 4.2.6.8 and 6.1.1.4'
N N 0.0061 0.0033 'International Tables Vol C Tables 4.2.6.8 and 6.1.1.4'
O O 0.0106 0.0060 'International Tables Vol C Tables 4.2.6.8 and 6.1.1.4'
Y Y -2.7962 3.5667 'International Tables Vol C Tables 4.2.6.8 and 6.1.1.4'

loop_
_geom_angle_atom_site_label_1
_geom_angle_atom_site_label_2
_geom_angle_atom_site_label_3
_geom_angle
_geom_angle_site_symmetry_1
_geom_angle_site_symmetry_3
O1 Y1 O1 137.2(2) . 2_655
O1 Y1 O4 89.06(18) . 2_655
O1 Y1 O4 107.06(18) 2_655 2_655
O1 Y1 O4 107.06(18) . .
O1 Y1 O4 89.06(18) 2_655 .
O4 Y1 O4 135.4(3) 2_655 .
O1 Y1 O2 73.65(18) . .
O1 Y1 O2 73.47(18) 2_655 .
O4 Y1 O2 150.32(19) 2_655 .
O4 Y1 O2 73.80(18) . .
O1 Y1 O2 73.47(18) . 2_655
O1 Y1 O2 73.65(18) 2_655 2_655
O4 Y1 O2 73.80(18) 2_655 2_655
O4 Y1 O2 150.32(19) . 2_655
O2 Y1 O2 78.2(3) . 2_655
O1 Y1 O3 74.87(17) . 2_655
O1 Y1 O3 147.24(18) 2_655 2_655
O4 Y1 O3 73.65(18) 2_655 2_655
O4 Y1 O3 71.16(18) . 2_655
O2 Y1 O3 122.41(18) . 2_655
O2 Y1 O3 134.35(18) 2_655 2_655
O1 Y1 O3 147.24(18) . .
O1 Y1 O3 74.87(17) 2_655 .
O4 Y1 O3 71.16(18) 2_655 .
O4 Y1 O3 73.65(18) . .
O2 Y1 O3 134.35(18) . .
O2 Y1 O3 122.41(18) 2_655 .
O3 Y1 O3 74.6(2) 2_655 .
O9 Cu1 O7 82.8(2) . .
O9 Cu1 O10 91.6(2) . .
O7 Cu1 O10 173.5(2) . .
O9 Cu1 N3 163.6(2) . .
O7 Cu1 N3 93.4(2) . .
O10 Cu1 N3 92.9(2) . .
O9 Cu1 O8 94.6(2) . .
O7 Cu1 O8 85.6(2) . .
O10 Cu1 O8 91.5(2) . .
N3 Cu1 O8 101.0(2) . .
O9 Cu1 O5 74.1(2) . .
O7 Cu1 O5 93.1(2) . .
O10 Cu1 O5 88.5(2) . .
N3 Cu1 O5 90.2(2) . .
O8 Cu1 O5 168.70(19) . .
C2 O1 Y1 133.7(5) . .
C4 O2 Y1 133.6(5) . .
C7 O3 Y1 133.1(5) . .
N1 O4 Y1 141.8(4) . .
N2 O5 Cu1 133.5(5) . .
C19 O6 C22 119.2(6) . 5_665
C36 O7 Cu1 122.7(5) . .
C34 O8 Cu1 118.1(5) . .
C31 O9 Cu1 125.4(5) . .
C29 O10 Cu1 124.0(5) . .
O4 N1 C15 126.0(6) . .
O4 N1 C11 120.2(6) . .
C15 N1 C11 112.8(6) . .
O5 N2 C15 125.9(7) . .
O5 N2 C13 122.7(6) . .
C15 N2 C13 111.1(6) . .
C26 N3 C27 118.9(6) . .
C26 N3 Cu1 121.9(5) . .
C27 N3 Cu1 119.2(5) . .
F3 C1 F2 105.7(7) . .
F3 C1 F1 106.7(7) . .
F2 C1 F1 105.7(7) . .
F3 C1 C2 114.3(7) . .
F2 C1 C2 112.5(7) . .
F1 C1 C2 111.4(7) . .
O1 C2 C3 127.5(7) . .
O1 C2 C1 114.5(7) . .
C3 C2 C1 118.0(7) . .
C4 C3 C2 121.9(7) . .
C4 C3 H3 119.0 . .
C2 C3 H3 119.0 . .
O2 C4 C3 127.0(7) . .
O2 C4 C5 114.4(7) . .
C3 C4 C5 118.7(7) . .
F4 C5 F5 108.3(10) . .
F4 C5 F6 104.7(9) . .
F5 C5 F6 104.2(9) . .
F4 C5 C4 111.5(8) . .
F5 C5 C4 115.3(8) . .
F6 C5 C4 112.0(8) . .
F7 C6 F8 106.2(7) . .
F7 C6 F9 106.7(7) . .
F8 C6 F9 107.7(7) . .
F7 C6 C7 111.2(7) . .
F8 C6 C7 114.2(7) . .
F9 C6 C7 110.5(7) . .
O3 C7 C8 128.6(8) . .
O3 C7 C6 113.3(7) . .
C8 C7 C6 118.0(7) . .
C7 C8 C7 121.8(10) 2_655 .
C7 C8 H8 119.1 2_655 .
C7 C8 H8 119.1 . .
C11 C9 H9A 109.5 . .
C11 C9 H9B 109.5 . .
H9A C9 H9B 109.5 . .
C11 C9 H9C 109.5 . .
H9A C9 H9C 109.5 . .
H9B C9 H9C 109.5 . .
C11 C10 H10A 109.5 . .
C11 C10 H10B 109.5 . .
H10A C10 H10B 109.5 . .
C11 C10 H10C 109.5 . .
H10A C10 H10C 109.5 . .
H10B C10 H10C 109.5 . .
N1 C11 C13 99.5(6) . .
N1 C11 C10 105.9(7) . .
C13 C11 C10 114.6(7) . .
N1 C11 C9 110.7(6) . .
C13 C11 C9 115.9(7) . .
C10 C11 C9 109.3(7) . .
C13 C12 H12A 109.5 . .
C13 C12 H12B 109.5 . .
H12A C12 H12B 109.5 . .
C13 C12 H12C 109.5 . .
H12A C12 H12C 109.5 . .
H12B C12 H12C 109.5 . .
N2 C13 C11 101.1(6) . .
N2 C13 C12 107.3(7) . .
C11 C13 C12 114.2(7) . .
N2 C13 C14 109.5(7) . .
C11 C13 C14 114.2(8) . .
C12 C13 C14 110.0(8) . .
C13 C14 H14A 109.5 . .
C13 C14 H14B 109.5 . .
H14A C14 H14B 109.5 . .
C13 C14 H14C 109.5 . .
H14A C14 H14C 109.5 . .
H14B C14 H14C 109.5 . .
N1 C15 N2 106.8(7) . .
N1 C15 C16 126.8(7) . .
N2 C15 C16 126.4(7) . .
C21 C16 C17 119.0(7) . .
C21 C16 C15 121.6(7) . .
C17 C16 C15 119.4(7) . .
C18 C17 C16 120.5(7) . .
C18 C17 H17 119.7 . .
C16 C17 H17 119.7 . .
C17 C18 C19 119.7(7) . .
C17 C18 H18 120.2 . .
C19 C18 H18 120.2 . .
O6 C19 C20 126.4(7) . .
O6 C19 C18 114.0(7) . .
C20 C19 C18 119.6(7) . .
C21 C20 C19 120.1(7) . .
C21 C20 H20 120.0 . .
C19 C20 H20 120.0 . .
C16 C21 C20 121.0(7) . .
C16 C21 H21 119.5 . .
C20 C21 H21 119.5 . .
O6 C22 C23 107.3(6) 5_665 .
O6 C22 H22A 110.3 5_665 .
C23 C22 H22A 110.3 . .
O6 C22 H22B 110.2 5_665 .
C23 C22 H22B 110.2 . .
H22A C22 H22B 108.5 . .
C27 C23 C24 118.0(7) . .
C27 C23 C22 121.6(7) . .
C24 C23 C22 120.3(7) . .
C25 C24 C23 119.1(7) . .
C25 C24 H24 120.5 . .
C23 C24 H24 120.5 . .
C26 C25 C24 119.7(8) . .
C26 C25 H25 120.1 . .
C24 C25 H25 120.1 . .
N3 C26 C25 121.3(7) . .
N3 C26 H26 119.4 . .
C25 C26 H26 119.4 . .
N3 C27 C23 123.0(7) . .
N3 C27 H27 118.5 . .
C23 C27 H27 118.5 . .
F10 C28 F12 106.5(7) . .
F10 C28 F11 107.0(6) . .
F12 C28 F11 106.7(7) . .
F10 C28 C29 112.4(6) . .
F12 C28 C29 111.7(6) . .
F11 C28 C29 112.2(6) . .
O10 C29 C30 129.1(7) . .
O10 C29 C28 113.5(6) . .
C30 C29 C28 117.3(7) . .
C31 C30 C29 121.3(7) . .
C31 C30 H30 119.4 . .
C29 C30 H30 119.4 . .
O9 C31 C30 127.5(7) . .
O9 C31 C32 113.6(6) . .
C30 C31 C32 118.8(7) . .
F15 C32 F14 107.9(7) . .
F15 C32 F13 107.7(7) . .
F14 C32 F13 107.3(7) . .
F15 C32 C31 109.7(6) . .
F14 C32 C31 112.0(6) . .
F13 C32 C31 112.0(7) . .
F17 C33 F16 106.8(9) . .
F17 C33 F18 104.7(8) . .
F16 C33 F18 106.1(8) . .
F17 C33 C34 111.3(8) . .
F16 C33 C34 112.6(7) . .
F18 C33 C34 114.8(8) . .
O8 C34 C35 128.2(8) . .
O8 C34 C33 114.1(8) . .
C35 C34 C33 117.6(7) . .
C36 C35 C34 122.2(8) . .
C36 C35 H35 118.9 . .
C34 C35 H35 118.9 . .
O7 C36 C35 128.8(8) . .
O7 C36 C37 112.2(7) . .
C35 C36 C37 119.0(7) . .
F20 C37 F21 106.6(7) . .
F20 C37 F19 108.6(7) . .
F21 C37 F19 106.7(7) . .
F20 C37 C36 111.7(7) . .
F21 C37 C36 110.3(7) . .
F19 C37 C36 112.6(7) . .

loop_
_geom_bond_atom_site_label_1
_geom_bond_atom_site_label_2
_geom_bond_distance
_geom_bond_site_symmetry_2
Y1 O1 2.314(5) .
Y1 O1 2.314(5) 2_655
Y1 O4 2.317(5) 2_655
Y1 O4 2.317(5) .
Y1 O2 2.344(5) .
Y1 O2 2.344(5) 2_655
Y1 O3 2.345(5) 2_655
Y1 O3 2.345(5) .
Cu1 O9 1.951(5) .
Cu1 O7 1.954(5) .
Cu1 O10 1.964(5) .
Cu1 N3 2.004(6) .
Cu1 O8 2.270(6) .
Cu1 O5 2.662(6) .
F1 C1 1.347(10) .
F2 C1 1.336(10) .
F3 C1 1.336(9) .
F4 C5 1.287(12) .
F5 C5 1.300(11) .
F6 C5 1.331(11) .
F7 C6 1.327(10) .
F8 C6 1.329(10) .
F9 C6 1.334(9) .
F10 C28 1.303(9) .
F11 C28 1.331(9) .
F12 C28 1.326(9) .
F13 C32 1.337(9) .
F14 C32 1.337(9) .
F15 C32 1.325(10) .
F16 C33 1.324(11) .
F17 C33 1.314(11) .
F18 C33 1.343(11) .
F19 C37 1.334(10) .
F20 C37 1.317(9) .
F21 C37 1.332(10) .
O1 C2 1.260(9) .
O2 C4 1.255(9) .
O3 C7 1.249(9) .
O4 N1 1.297(8) .
O5 N2 1.274(8) .
O6 C19 1.354(9) .
O6 C22 1.450(9) 5_665
O7 C36 1.266(9) .
O8 C34 1.247(9) .
O9 C31 1.248(9) .
O10 C29 1.254(9) .
N1 C15 1.341(10) .
N1 C11 1.491(10) .
N2 C15 1.363(10) .
N2 C13 1.486(10) .
N3 C26 1.354(10) .
N3 C27 1.355(10) .
C1 C2 1.511(12) .
C2 C3 1.396(11) .
C3 C4 1.387(11) .
C3 H3 0.9300 .
C4 C5 1.515(12) .
C6 C7 1.523(11) .
C7 C8 1.389(9) .
C8 C7 1.389(9) 2_655
C8 H8 0.9300 .
C9 C11 1.536(11) .
C9 H9A 0.9600 .
C9 H9B 0.9600 .
C9 H9C 0.9600 .
C10 C11 1.536(13) .
C10 H10A 0.9600 .
C10 H10B 0.9600 .
C10 H10C 0.9600 .
C11 C13 1.524(12) .
C12 C13 1.534(13) .
C12 H12A 0.9600 .
C12 H12B 0.9600 .
C12 H12C 0.9600 .
C13 C14 1.545(12) .
C14 H14A 0.9600 .
C14 H14B 0.9600 .
C14 H14C 0.9600 .
C15 C16 1.449(11) .
C16 C21 1.381(11) .
C16 C17 1.413(11) .
C17 C18 1.381(11) .
C17 H17 0.9300 .
C18 C19 1.406(11) .
C18 H18 0.9300 .
C19 C20 1.395(10) .
C20 C21 1.385(11) .
C20 H20 0.9300 .
C21 H21 0.9300 .
C22 O6 1.450(9) 5_665
C22 C23 1.488(11) .
C22 H22A 0.9700 .
C22 H22B 0.9700 .
C23 C27 1.379(10) .
C23 C24 1.407(11) .
C24 C25 1.388(11) .
C24 H24 0.9300 .
C25 C26 1.388(11) .
C25 H25 0.9300 .
C26 H26 0.9300 .
C27 H27 0.9300 .
C28 C29 1.542(10) .
C29 C30 1.385(10) .
C30 C31 1.379(10) .
C30 H30 0.9300 .
C31 C32 1.521(11) .
C33 C34 1.512(12) .
C34 C35 1.411(12) .
C35 C36 1.388(12) .
C35 H35 0.9300 .
C36 C37 1.523(11) .

loop_
_geom_torsion_atom_site_label_1
_geom_torsion_atom_site_label_2
_geom_torsion_atom_site_label_3
_geom_torsion_atom_site_label_4
_geom_torsion
_geom_torsion_site_symmetry_1
_geom_torsion_site_symmetry_4
O1 Y1 O1 C2 24.7(6) 2_655 .
O4 Y1 O1 C2 139.2(7) 2_655 .
O4 Y1 O1 C2 -83.1(7) . .
O2 Y1 O1 C2 -16.3(7) . .
O2 Y1 O1 C2 65.8(7) 2_655 .
O3 Y1 O1 C2 -147.5(7) 2_655 .
O3 Y1 O1 C2 -169.3(6) . .
O1 Y1 O2 C4 16.1(7) . .
O1 Y1 O2 C4 -136.1(7) 2_655 .
O4 Y1 O2 C4 -40.6(9) 2_655 .
O4 Y1 O2 C4 129.9(7) . .
O2 Y1 O2 C4 -59.9(7) 2_655 .
O3 Y1 O2 C4 75.6(7) 2_655 .
O3 Y1 O2 C4 176.0(6) . .
O1 Y1 O3 C7 19.7(8) . .
O1 Y1 O3 C7 -170.1(7) 2_655 .
O4 Y1 O3 C7 75.5(7) 2_655 .
O4 Y1 O3 C7 -76.5(7) . .
O2 Y1 O3 C7 -122.6(7) . .
O2 Y1 O3 C7 131.1(6) 2_655 .
O3 Y1 O3 C7 -2.1(6) 2_655 .
O1 Y1 O4 N1 82.3(7) . .
O1 Y1 O4 N1 -57.5(7) 2_655 .
O4 Y1 O4 N1 -171.1(8) 2_655 .
O2 Y1 O4 N1 15.6(7) . .
O2 Y1 O4 N1 -4.1(9) 2_655 .
O3 Y1 O4 N1 149.1(8) 2_655 .
O3 Y1 O4 N1 -132.0(7) . .
O9 Cu1 O5 N2 -167.5(7) . .
O7 Cu1 O5 N2 110.9(7) . .
O10 Cu1 O5 N2 -75.4(7) . .
N3 Cu1 O5 N2 17.5(7) . .
O8 Cu1 O5 N2 -166.0(9) . .
O9 Cu1 O7 C36 55.7(6) . .
O10 Cu1 O7 C36 25(2) . .
N3 Cu1 O7 C36 -140.3(6) . .
O8 Cu1 O7 C36 -39.4(6) . .
O5 Cu1 O7 C36 129.3(6) . .
O9 Cu1 O8 C34 -52.0(6) . .
O7 Cu1 O8 C34 30.4(6) . .
O10 Cu1 O8 C34 -143.7(6) . .
N3 Cu1 O8 C34 123.0(6) . .
O5 Cu1 O8 C34 -53.5(13) . .
O7 Cu1 O9 C31 173.7(6) . .
O10 Cu1 O9 C31 -9.7(6) . .
N3 Cu1 O9 C31 96.3(10) . .
O8 Cu1 O9 C31 -101.3(6) . .
O5 Cu1 O9 C31 78.4(6) . .
O9 Cu1 O10 C29 1.8(6) . .
O7 Cu1 O10 C29 32(2) . .
N3 Cu1 O10 C29 -162.5(6) . .
O8 Cu1 O10 C29 96.4(6) . .
O5 Cu1 O10 C29 -72.3(6) . .
Y1 O4 N1 C15 -82.3(10) . .
Y1 O4 N1 C11 110.2(8) . .
Cu1 O5 N2 C15 -76.3(10) . .
Cu1 O5 N2 C13 110.8(8) . .
O9 Cu1 N3 C26 -106.4(9) . .
O7 Cu1 N3 C26 177.7(6) . .
O10 Cu1 N3 C26 -0.6(6) . .
O8 Cu1 N3 C26 91.5(6) . .
O5 Cu1 N3 C26 -89.2(6) . .
O9 Cu1 N3 C27 72.7(11) . .
O7 Cu1 N3 C27 -3.1(6) . .
O10 Cu1 N3 C27 178.5(6) . .
O8 Cu1 N3 C27 -89.3(6) . .
O5 Cu1 N3 C27 90.0(6) . .
Y1 O1 C2 C3 13.6(12) . .
Y1 O1 C2 C1 -164.5(5) . .
F3 C1 C2 O1 -162.6(7) . .
F2 C1 C2 O1 -42.1(10) . .
F1 C1 C2 O1 76.3(9) . .
F3 C1 C2 C3 19.1(11) . .
F2 C1 C2 C3 139.7(8) . .
F1 C1 C2 C3 -102.0(9) . .
O1 C2 C3 C4 -0.4(14) . .
C1 C2 C3 C4 177.6(8) . .
Y1 O2 C4 C3 -12.9(13) . .
Y1 O2 C4 C5 168.4(6) . .
C2 C3 C4 O2 0.2(14) . .
C2 C3 C4 C5 178.8(8) . .
O2 C4 C5 F4 -66.9(11) . .
C3 C4 C5 F4 114.2(11) . .
O2 C4 C5 F5 168.9(9) . .
C3 C4 C5 F5 -9.9(14) . .
O2 C4 C5 F6 50.0(11) . .
C3 C4 C5 F6 -128.8(9) . .
Y1 O3 C7 C8 4.4(12) . .
Y1 O3 C7 C6 -178.0(5) . .
F7 C6 C7 O3 -68.3(9) . .
F8 C6 C7 O3 171.6(7) . .
F9 C6 C7 O3 50.0(10) . .
F7 C6 C7 C8 109.5(7) . .
F8 C6 C7 C8 -10.6(11) . .
F9 C6 C7 C8 -132.2(7) . .
O3 C7 C8 C7 -2.3(6) . 2_655
C6 C7 C8 C7 -179.7(8) . 2_655
O4 N1 C11 C13 -166.3(6) . .
C15 N1 C11 C13 24.6(8) . .
O4 N1 C11 C10 74.5(8) . .
C15 N1 C11 C10 -94.5(8) . .
O4 N1 C11 C9 -43.8(10) . .
C15 N1 C11 C9 147.1(8) . .
O5 N2 C13 C11 -160.7(7) . .
C15 N2 C13 C11 25.5(9) . .
O5 N2 C13 C12 79.4(9) . .
C15 N2 C13 C12 -94.4(8) . .
O5 N2 C13 C14 -39.9(11) . .
C15 N2 C13 C14 146.3(8) . .
N1 C11 C13 N2 -27.6(7) . .
C10 C11 C13 N2 84.9(8) . .
C9 C11 C13 N2 -146.2(7) . .
N1 C11 C13 C12 87.3(8) . .
C10 C11 C13 C12 -160.3(8) . .
C9 C11 C13 C12 -31.4(10) . .
N1 C11 C13 C14 -145.0(7) . .
C10 C11 C13 C14 -32.5(10) . .
C9 C11 C13 C14 96.4(9) . .
O4 N1 C15 N2 -178.0(7) . .
C11 N1 C15 N2 -9.6(9) . .
O4 N1 C15 C16 3.6(13) . .
C11 N1 C15 C16 171.9(8) . .
O5 N2 C15 N1 175.6(7) . .
C13 N2 C15 N1 -10.8(9) . .
O5 N2 C15 C16 -5.9(13) . .
C13 N2 C15 C16 167.7(8) . .
N1 C15 C16 C21 148.7(8) . .
N2 C15 C16 C21 -29.6(12) . .
N1 C15 C16 C17 -29.1(12) . .
N2 C15 C16 C17 152.7(8) . .
C21 C16 C17 C18 -3.4(11) . .
C15 C16 C17 C18 174.4(7) . .
C16 C17 C18 C19 0.3(11) . .
C22 O6 C19 C20 -8.2(11) 5_665 .
C22 O6 C19 C18 171.1(7) 5_665 .
C17 C18 C19 O6 -177.1(7) . .
C17 C18 C19 C20 2.3(11) . .
O6 C19 C20 C21 177.5(7) . .
C18 C19 C20 C21 -1.8(12) . .
C17 C16 C21 C20 3.9(11) . .
C15 C16 C21 C20 -173.8(7) . .
C19 C20 C21 C16 -1.3(12) . .
O6 C22 C23 C27 4.7(10) 5_665 .
O6 C22 C23 C24 -175.0(7) 5_665 .
C27 C23 C24 C25 0.3(12) . .
C22 C23 C24 C25 -179.9(8) . .
C23 C24 C25 C26 -1.3(13) . .
C27 N3 C26 C25 0.4(12) . .
Cu1 N3 C26 C25 179.5(6) . .
C24 C25 C26 N3 1.0(13) . .
C26 N3 C27 C23 -1.4(11) . .
Cu1 N3 C27 C23 179.4(6) . .
C24 C23 C27 N3 1.1(12) . .
C22 C23 C27 N3 -178.7(7) . .
Cu1 O10 C29 C30 2.9(11) . .
Cu1 O10 C29 C28 -179.6(4) . .
F10 C28 C29 O10 27.6(9) . .
F12 C28 C29 O10 -92.0(8) . .
F11 C28 C29 O10 148.3(7) . .
F10 C28 C29 C30 -154.6(7) . .
F12 C28 C29 C30 85.8(9) . .
F11 C28 C29 C30 -33.9(9) . .
O10 C29 C30 C31 -1.5(13) . .
C28 C29 C30 C31 -179.0(7) . .
Cu1 O9 C31 C30 14.0(11) . .
Cu1 O9 C31 C32 -162.8(5) . .
C29 C30 C31 O9 -7.9(12) . .
C29 C30 C31 C32 168.9(7) . .
O9 C31 C32 F15 83.4(8) . .
C30 C31 C32 F15 -93.8(8) . .
O9 C31 C32 F14 -36.3(9) . .
C30 C31 C32 F14 146.5(7) . .
O9 C31 C32 F13 -157.0(7) . .
C30 C31 C32 F13 25.8(10) . .
Cu1 O8 C34 C35 -12.5(11) . .
Cu1 O8 C34 C33 170.2(5) . .
F17 C33 C34 O8 72.5(10) . .
F16 C33 C34 O8 -47.3(11) . .
F18 C33 C34 O8 -168.8(8) . .
F17 C33 C34 C35 -105.1(10) . .
F16 C33 C34 C35 135.1(8) . .
F18 C33 C34 C35 13.6(12) . .
O8 C34 C35 C36 -9.8(13) . .
C33 C34 C35 C36 167.4(8) . .
Cu1 O7 C36 C35 33.1(11) . .
Cu1 O7 C36 C37 -148.6(5) . .
C34 C35 C36 O7 0.9(14) . .
C34 C35 C36 C37 -177.3(7) . .
O7 C36 C37 F20 -61.9(9) . .
C35 C36 C37 F20 116.6(8) . .
O7 C36 C37 F21 56.5(9) . .
C35 C36 C37 F21 -125.0(8) . .
O7 C36 C37 F19 175.6(7) . .
C35 C36 C37 F19 -5.9(11) . .
